data_4002540
loop_
_publ_author_name
'Yu, Z.-T.'
'Chen, J.-S.'
'Shi, Z.'
'Jiang, Y.-S.'
'Yuan, H.-M.'

_publ_section_title
;
 A chiral lead borate containing infinite and finite chains built up from
 B O4 and B O3 units
;
_journal_name_full 'Chemistry of Materials (1,1989-)'
_journal_page_first 1314
_journal_page_last 1318
_journal_volume 14
_journal_year 2002
_chemical_formula_sum 'B11 H9 O27 Pb6'
_chemical_name_systematic 'Pb6 B11 O18 (O H)9'
_space_group_IT_number 145
_symmetry_space_group_name_Hall 'P 32'
_symmetry_space_group_name_H-M 'P 32'
_cell_angle_alpha 90
_cell_angle_beta 90
_cell_angle_gamma 120
_cell_formula_units_Z 3
_cell_length_a 11.7691
_cell_length_b 11.7691
_cell_length_c 13.3361
_cell_volume 1599.727
_citation_journal_id_ASTM CMATEX
_cod_data_source_file Yu_CMATEX_2002_226.cif
_cod_data_source_block H9B11O27Pb6
_cod_original_formula_sum 'H9 B11 O27 Pb6'
_cod_database_code 4002540

loop_
_symmetry_equiv_pos_as_xyz
x,y,z
-y,x-y,z+2/3
-x+y,-x,z+1/3

loop_
_atom_site_label
_atom_site_type_symbol
_atom_site_fract_x
_atom_site_fract_y
_atom_site_fract_z
_atom_site_occupancy
_atom_site_U_iso_or_equiv
O15 O-2 0.817 0.332 0.1316 1 0.0
B10 B+3 0.41 0.712 0.177 1 0.0
O4 O-2 0.8135 0.8616 -0.0252 1 0.0
O26 O-2 0.502 0.481 0.0578 1 0.0
O23 O-2 0.29 0.66 0.1187 1 0.0
O9 O-2 0.1721 0.829 0.0936 1 0.0
B7 B+3 0.663 0.402 0.344 1 0.0
O1 O-2 0.6266 0.8842 -0.0707 1 0.0
O18 O-2 0.312 0.145 0.3873 1 0.0
O5 O-2 -0.054 0.964 0.6791 1 0.0
O8 O-2 0.01 0.846 0.0051 1 0.0
O14 O-2 0.604 0.308 0.1179 1 0.0
B6 B+3 0.729 0.375 0.1718 1 0.0
Pb3 Pb+2 0.3888 0.92 0.0364 1 0.0
B3 B+3 -0.04 0.927 -0.039 1 0.0
O7 O-2 -0.003 0.9495 0.8555 1 0.0
Pb5 Pb+2 0.7414 0.5849 0.0083 1 0.0
O6 O-2 -0.006 0.143 0.7948 1 0.0
O19 O-2 0.625 0.025 0.2966 1 0.0
O20 O-2 0.397 0.868 0.3343 1 0.0
B11 B+3 0.445 0.556 0.066 1 0.0
O22 O-2 0.485 0.853 0.1711 1 0.0
O2 O-2 0.641 0.704 0.8617 1 0.0
B9 B+3 0.489 0.939 0.255 1 0.0
B1 B+3 0.724 0.846 0.888 1 0.0
Pb6 Pb+2 0.3927 0.2778 0.1357 1 0.0
O3 O-2 0.7862 0.9273 0.8019 1 0.0
O25 O-2 0.493 0.662 0.1318 1 0.0
O12 O-2 0.7973 0.5216 0.1615 1 0.0
Pb1 Pb+2 0.75 0.9406 0.1095 1 0.0
Pb2 Pb+2 0.7256 0.7909 0.642 1 0.0
B2 B+3 -0.072 0.993 0.787 1 0.0
O10 O-2 0.926 0.707 0.2606 1 0.0
O27 O-2 0.331 0.525 0.0117 1 0.0
O21 O-2 0.454 0.0407 0.2105 1 0.0
B5 B+3 0.793 0.609 0.243 1 0.0
O24 O-2 0.3808 0.666 0.2802 1 0.0
O17 O-2 0.515 0.334 0.3428 1 0.0
O13 O-2 0.723 0.539 0.3275 1 0.0
O16 O-2 0.7087 0.3389 0.2789 1 0.0
O11 O-2 0.734 0.684 0.19 1 0.0
Pb4 Pb+2 0.0649 0.5922 0.1629 1 0.0
B4 B+3 0.116 0.898 0.08 1 0.0
B8 B+3 0.454 0.224 0.396 1 0.0
